data_7201552
loop_
_publ_author_name
'Chopra, Deepak'
'Guru Row, T. N.'

_publ_section_title
;
 Evaluation of the interchangeability of C--H and C--F groups: insights
 from crystal packing in a series of isomeric fluorinated benzanilides
;
_journal_issue 1
_journal_name_full CrystEngComm
_journal_page_first 54
_journal_paper_doi 10.1039/b709938j
_journal_volume 10
_journal_year 2008
_chemical_formula_moiety 'C13 H10 F N O'
_chemical_formula_sum 'C13 H10 F N O'
_chemical_formula_weight 215.22
_chemical_name_systematic ?
_space_group_IT_number 2
_symmetry_cell_setting triclinic
_symmetry_Int_Tables_number 2
_symmetry_space_group_name_Hall '-P 1'
_symmetry_space_group_name_H-M 'P -1'
_atom_sites_solution_hydrogens geom
_atom_sites_solution_primary direct
_atom_sites_solution_secondary difmap
_cell_angle_alpha 92.124(8)
_cell_angle_beta 101.179(7)
_cell_angle_gamma 90.162(8)
_cell_formula_units_Z 2
_cell_length_a 5.349(3)
_cell_length_b 7.599(4)
_cell_length_c 12.945(6)
_cell_measurement_reflns_used 775
_cell_measurement_temperature 290(2)
_cell_measurement_theta_max 25.4
_cell_measurement_theta_min 1.3
_cell_volume 515.8(5)
_computing_cell_refinement SMART
_computing_data_collection 'SMART (Bruker, 1998)'
_computing_data_reduction 'SAINT (Bruker, 1998)'
_computing_molecular_graphics 'Ortep-3 for Windows (Farrugia, 1997) and CAMERON (Watkin et al., 1993)'
_computing_publication_material 'PLATON (Spek, 2003)'
_computing_structure_refinement 'SHELXL-97 (Sheldrick, 1997)'
_computing_structure_solution 'SIR92 (Altomare et al., 1993)'
_diffrn_ambient_temperature 290(2)
_diffrn_measured_fraction_theta_full 1.000
_diffrn_measured_fraction_theta_max 1.000
_diffrn_measurement_device_type 'Bruker SMART APEX CCD area detector'
_diffrn_measurement_method '\f and \w scans'
_diffrn_radiation_monochromator graphite
_diffrn_radiation_source 'fine-focus sealed tube'
_diffrn_radiation_type MoK\a
_diffrn_radiation_wavelength 0.71073
_diffrn_reflns_av_R_equivalents 0.0202
_diffrn_reflns_av_sigmaI/netI 0.0216
_diffrn_reflns_limit_h_max 5
_diffrn_reflns_limit_h_min -5
_diffrn_reflns_limit_k_max 7
_diffrn_reflns_limit_k_min -7
_diffrn_reflns_limit_l_max 12
_diffrn_reflns_limit_l_min -12
_diffrn_reflns_number 3381
_diffrn_reflns_reduction_process
;
;
_diffrn_reflns_theta_full 20.81
_diffrn_reflns_theta_max 20.81
_diffrn_reflns_theta_min 1.60
_exptl_absorpt_coefficient_mu 0.101
_exptl_absorpt_correction_T_max 0.9950
_exptl_absorpt_correction_T_min 0.9453
_exptl_absorpt_correction_type multi-scan
_exptl_absorpt_process_details '(SADABS; Sheldrick, 1996)'
_exptl_crystal_colour ' colorless'
_exptl_crystal_density_diffrn 1.386
_exptl_crystal_density_method 'Not Measured'
_exptl_crystal_description ' needle'
_exptl_crystal_F_000 224
_exptl_crystal_size_max 0.25
_exptl_crystal_size_mid 0.19
_exptl_crystal_size_min 0.05
_refine_diff_density_max 0.158
_refine_diff_density_min -0.164
_refine_diff_density_rms 0.060
_refine_ls_extinction_method none
_refine_ls_goodness_of_fit_ref 1.222
_refine_ls_hydrogen_treatment refall
_refine_ls_matrix_type full
_refine_ls_number_parameters 185
_refine_ls_number_reflns 1082
_refine_ls_number_restraints 0
_refine_ls_restrained_S_all 1.222
_refine_ls_R_factor_all 0.0469
_refine_ls_R_factor_gt 0.0323
_refine_ls_shift/su_max 0.000
_refine_ls_shift/su_mean 0.000
_refine_ls_structure_factor_coef Fsqd
_refine_ls_weighting_details 'calc w=1/[\s^2^(Fo^2^)+(0.0677P)^2^+0.0000P] where P=(Fo^2^+2Fc^2^)/3'
_refine_ls_weighting_scheme calc
_refine_ls_wR_factor_gt 0.0821
_refine_ls_wR_factor_ref 0.1121
_reflns_number_gt 880
_reflns_number_total 1082
_reflns_threshold_expression >2sigma(I)
_cod_data_source_file b709938j.txt
_cod_data_source_block dc4_3_m
_cod_depositor_comments
;
The following automatic conversions were performed:
'_symmetry_cell_setting' value 'Triclinic' changed to 'triclinic'
according to '/home/saulius/struct/CIF-dictionaries/cif_core.dic'
dictionary named 'cif_core.dic' version 2.4.1 from 2010-06-29.

Automatic conversion script
Id: cif_fix_enum 1527 2010-12-29 10:47:43Z saulius 
;
_cod_database_code 7201552

loop_
_symmetry_equiv_pos_site_id
_symmetry_equiv_pos_as_xyz
1 x,y,z
2 -x,-y,-z

loop_
_atom_site_label
_atom_site_type_symbol
_atom_site_fract_x
_atom_site_fract_y
_atom_site_fract_z
_atom_site_U_iso_or_equiv
_atom_site_adp_type
_atom_site_occupancy
_atom_site_symmetry_multiplicity
_atom_site_calc_flag
_atom_site_refinement_flags
_atom_site_disorder_assembly
_atom_site_disorder_group
F1 F 0.4206(3) 0.7737(3) 1.42280(13) 0.0679(7) Uani 1 1 d . . .
N1 N 0.1687(5) 0.7429(3) 0.92229(18) 0.0374(7) Uani 1 1 d . . .
O1 O 0.6007(3) 0.7564(3) 0.95873(13) 0.0539(7) Uani 1 1 d . . .
C1 C 0.3904(5) 0.7591(3) 1.1039(2) 0.0321(7) Uani 1 1 d . . .
C3 C 0.6005(6) 0.8522(4) 1.2796(2) 0.0428(8) Uani 1 1 d . . .
C13 C 0.3970(5) 0.7525(3) 0.9896(2) 0.0362(7) Uani 1 1 d . . .
C4 C 0.4104(6) 0.7694(4) 1.3169(2) 0.0411(8) Uani 1 1 d . . .
C12 C -0.0940(5) 0.8108(4) 0.7554(2) 0.0389(8) Uani 1 1 d . . .
C2 C 0.5895(5) 0.8435(4) 1.1727(2) 0.0382(8) Uani 1 1 d . . .
C5 C 0.2109(6) 0.6827(4) 1.2535(2) 0.0416(8) Uani 1 1 d . . .
C8 C 0.2878(5) 0.6499(4) 0.7546(2) 0.0401(8) Uani 1 1 d . . .
C7 C 0.1242(5) 0.7346(3) 0.8103(2) 0.0332(7) Uani 1 1 d . . .
C6 C 0.2013(5) 0.6789(4) 1.1464(2) 0.0380(8) Uani 1 1 d . . .
C9 C 0.2331(6) 0.6436(4) 0.6462(2) 0.0447(8) Uani 1 1 d . . .
C11 C -0.1479(6) 0.8029(4) 0.6475(2) 0.0447(8) Uani 1 1 d . . .
C10 C 0.0151(6) 0.7188(4) 0.5919(2) 0.0466(8) Uani 1 1 d . . .
H10 H -0.026(5) 0.716(3) 0.515(2) 0.044(8) Uiso 1 1 d . . .
H9 H 0.345(5) 0.587(3) 0.606(2) 0.046(8) Uiso 1 1 d . . .
H3 H 0.736(6) 0.917(4) 1.327(2) 0.062(9) Uiso 1 1 d . . .
H12 H -0.206(5) 0.866(3) 0.7933(19) 0.044(8) Uiso 1 1 d . . .
H5 H 0.090(5) 0.622(3) 1.285(2) 0.051(8) Uiso 1 1 d . . .
H8 H 0.434(5) 0.596(3) 0.7910(19) 0.040(7) Uiso 1 1 d . . .
H11 H -0.300(6) 0.857(4) 0.608(2) 0.058(9) Uiso 1 1 d . . .
H2 H 0.708(5) 0.897(3) 1.1445(19) 0.038(8) Uiso 1 1 d . . .
H6 H 0.072(5) 0.622(3) 1.1021(18) 0.029(7) Uiso 1 1 d . . .
H1N H 0.044(6) 0.761(4) 0.950(2) 0.051(10) Uiso 1 1 d . . .

loop_
_atom_site_aniso_label
_atom_site_aniso_U_11
_atom_site_aniso_U_22
_atom_site_aniso_U_33
_atom_site_aniso_U_23
_atom_site_aniso_U_13
_atom_site_aniso_U_12
F1 0.0705(13) 0.0952(15) 0.0380(12) 0.0033(9) 0.0108(9) -0.0019(10)
N1 0.0284(14) 0.0502(16) 0.0341(16) 0.0009(11) 0.0073(13) 0.0024(11)
O1 0.0319(12) 0.0875(17) 0.0430(13) 0.0017(11) 0.0093(10) -0.0048(10)
C1 0.0296(16) 0.0311(16) 0.0361(18) 0.0030(13) 0.0072(14) 0.0019(13)
C3 0.0395(18) 0.048(2) 0.038(2) -0.0033(15) 0.0010(15) 0.0016(15)
C13 0.0297(17) 0.0371(18) 0.0417(19) 0.0033(13) 0.0061(16) 0.0003(12)
C4 0.0476(19) 0.0490(19) 0.0273(19) 0.0052(14) 0.0083(16) 0.0091(16)
C12 0.0306(17) 0.0456(19) 0.041(2) -0.0019(15) 0.0084(16) 0.0024(14)
C2 0.0300(17) 0.0388(18) 0.046(2) 0.0048(15) 0.0081(16) -0.0018(14)
C5 0.0382(18) 0.0478(19) 0.040(2) 0.0066(15) 0.0094(16) -0.0005(15)
C8 0.0325(17) 0.0432(19) 0.044(2) 0.0014(15) 0.0059(15) 0.0026(14)
C7 0.0303(16) 0.0358(16) 0.0328(19) 0.0005(13) 0.0048(13) -0.0036(13)
C6 0.0315(17) 0.0395(18) 0.041(2) 0.0003(15) 0.0008(16) -0.0033(14)
C9 0.046(2) 0.050(2) 0.041(2) -0.0069(15) 0.0162(17) -0.0020(16)
C11 0.0371(18) 0.056(2) 0.039(2) 0.0033(15) 0.0021(16) 0.0035(15)
C10 0.0474(19) 0.059(2) 0.032(2) 0.0011(15) 0.0041(17) -0.0047(16)

loop_
_atom_type_symbol
_atom_type_description
_atom_type_scat_dispersion_real
_atom_type_scat_dispersion_imag
_atom_type_scat_source
O O 0.0106 0.0060 'International Tables Vol C Tables 4.2.6.8 and 6.1.1.4'
N N 0.0061 0.0033 'International Tables Vol C Tables 4.2.6.8 and 6.1.1.4'
F F 0.0171 0.0103 'International Tables Vol C Tables 4.2.6.8 and 6.1.1.4'
H H 0.0000 0.0000 'International Tables Vol C Tables 4.2.6.8 and 6.1.1.4'
C C 0.0033 0.0016 'International Tables Vol C Tables 4.2.6.8 and 6.1.1.4'

loop_
_geom_angle_atom_site_label_1
_geom_angle_atom_site_label_2
_geom_angle_atom_site_label_3
_geom_angle
_geom_angle_site_symmetry_1
_geom_angle_site_symmetry_3
_geom_angle_publ_flag
C13 N1 C7 127.3(3) . . ?
C13 N1 H1N 114.7(19) . . ?
C7 N1 H1N 117.2(19) . . ?
C2 C1 C6 118.0(3) . . ?
C2 C1 C13 118.2(2) . . ?
C6 C1 C13 123.7(2) . . ?
C4 C3 C2 117.4(3) . . ?
C4 C3 H3 120.9(16) . . ?
C2 C3 H3 121.7(17) . . ?
O1 C13 N1 122.4(3) . . ?
O1 C13 C1 121.1(2) . . ?
N1 C13 C1 116.5(2) . . ?
F1 C4 C5 118.2(3) . . ?
F1 C4 C3 118.3(3) . . ?
C5 C4 C3 123.4(3) . . ?
C11 C12 C7 120.7(3) . . ?
C11 C12 H12 120.5(15) . . ?
C7 C12 H12 118.8(15) . . ?
C3 C2 C1 121.9(3) . . ?
C3 C2 H2 120.8(16) . . ?
C1 C2 H2 117.3(16) . . ?
C4 C5 C6 118.0(3) . . ?
C4 C5 H5 118.8(15) . . ?
C6 C5 H5 123.1(16) . . ?
C9 C8 C7 119.9(3) . . ?
C9 C8 H8 120.5(15) . . ?
C7 C8 H8 119.7(15) . . ?
C8 C7 C12 119.1(3) . . ?
C8 C7 N1 122.4(2) . . ?
C12 C7 N1 118.5(3) . . ?
C5 C6 C1 121.1(3) . . ?
C5 C6 H6 120.3(15) . . ?
C1 C6 H6 118.5(15) . . ?
C8 C9 C10 120.9(3) . . ?
C8 C9 H9 121.3(16) . . ?
C10 C9 H9 117.8(16) . . ?
C12 C11 C10 120.3(3) . . ?
C12 C11 H11 121.4(16) . . ?
C10 C11 H11 118.2(16) . . ?
C9 C10 C11 119.2(3) . . ?
C9 C10 H10 121.9(14) . . ?
C11 C10 H10 118.9(14) . . ?

loop_
_geom_bond_atom_site_label_1
_geom_bond_atom_site_label_2
_geom_bond_distance
_geom_bond_site_symmetry_2
_geom_bond_publ_flag
F1 C4 1.360(3) . ?
N1 C13 1.356(3) . ?
N1 C7 1.422(3) . ?
N1 H1N 0.83(3) . ?
O1 C13 1.231(3) . ?
C1 C2 1.387(4) . ?
C1 C6 1.390(4) . ?
C1 C13 1.486(4) . ?
C3 C4 1.368(4) . ?
C3 C2 1.373(4) . ?
C3 H3 0.98(3) . ?
C4 C5 1.365(4) . ?
C12 C11 1.369(4) . ?
C12 C7 1.384(4) . ?
C12 H12 0.93(3) . ?
C2 H2 0.89(3) . ?
C5 C6 1.377(4) . ?
C5 H5 0.96(3) . ?
C8 C9 1.376(4) . ?
C8 C7 1.383(4) . ?
C8 H8 0.93(3) . ?
C6 H6 0.90(2) . ?
C9 C10 1.377(4) . ?
C9 H9 0.96(3) . ?
C11 C10 1.378(4) . ?
C11 H11 0.97(3) . ?
C10 H10 0.98(3) . ?

loop_
_geom_torsion_atom_site_label_1
_geom_torsion_atom_site_label_2
_geom_torsion_atom_site_label_3
_geom_torsion_atom_site_label_4
_geom_torsion
_geom_torsion_site_symmetry_1
_geom_torsion_site_symmetry_2
_geom_torsion_site_symmetry_3
_geom_torsion_site_symmetry_4
_geom_torsion_publ_flag
C7 N1 C13 O1 0.5(4) . . . . ?
C7 N1 C13 C1 -179.7(2) . . . . ?
C2 C1 C13 O1 27.7(4) . . . . ?
C6 C1 C13 O1 -149.5(3) . . . . ?
C2 C1 C13 N1 -152.0(2) . . . . ?
C6 C1 C13 N1 30.8(4) . . . . ?
C2 C3 C4 F1 178.8(2) . . . . ?
C2 C3 C4 C5 -1.2(4) . . . . ?
C4 C3 C2 C1 1.9(4) . . . . ?
C6 C1 C2 C3 -1.3(4) . . . . ?
C13 C1 C2 C3 -178.6(2) . . . . ?
F1 C4 C5 C6 179.9(2) . . . . ?
C3 C4 C5 C6 0.0(4) . . . . ?
C9 C8 C7 C12 0.5(4) . . . . ?
C9 C8 C7 N1 179.0(2) . . . . ?
C11 C12 C7 C8 0.0(4) . . . . ?
C11 C12 C7 N1 -178.6(2) . . . . ?
C13 N1 C7 C8 33.5(4) . . . . ?
C13 N1 C7 C12 -148.0(3) . . . . ?
C4 C5 C6 C1 0.7(4) . . . . ?
C2 C1 C6 C5 -0.1(4) . . . . ?
C13 C1 C6 C5 177.1(2) . . . . ?
C7 C8 C9 C10 -0.9(4) . . . . ?
C7 C12 C11 C10 -0.1(4) . . . . ?
C8 C9 C10 C11 0.8(4) . . . . ?
C12 C11 C10 C9 -0.3(4) . . . . ?

loop_
_cod_related_entry_id
_cod_related_entry_database
_cod_related_entry_code
1 ChemSpider 86741
